data_4000281
_journal_name_full 'Chemistry of Materials'
_journal_year 2003
_chemical_formula_sum 'Bi8.01 K Rb Se13'
_chemical_formula_weight 2826.74
_space_group_IT_number 11
_symmetry_cell_setting monoclinic
_symmetry_space_group_name_Hall '-P 2yb'
_symmetry_space_group_name_H-M 'P 1 21/m 1'
_atom_sites_solution_hydrogens geom
_atom_sites_solution_primary direct
_atom_sites_solution_secondary difmap
_cell_angle_alpha 90.00
_cell_angle_beta 90.383(3)
_cell_angle_gamma 90.00
_cell_formula_units_Z 2
_cell_length_a 17.568(3)
_cell_length_b 4.1924(7)
_cell_length_c 18.499(3)
_cell_measurement_temperature 293(2)
_cell_volume 1362.4(4)
_diffrn_ambient_temperature 293(2)
_diffrn_radiation_monochromator graphite
_diffrn_radiation_source 'fine-focus sealed tube'
_diffrn_radiation_type MoK\a
_diffrn_radiation_wavelength 0.71073
_diffrn_reflns_av_R_equivalents 0.0630
_diffrn_reflns_av_sigmaI/netI 0.0768
_diffrn_reflns_limit_h_max 23
_diffrn_reflns_limit_h_min -24
_diffrn_reflns_limit_k_max 5
_diffrn_reflns_limit_k_min -5
_diffrn_reflns_limit_l_max 25
_diffrn_reflns_limit_l_min -25
_diffrn_reflns_number 15715
_diffrn_reflns_theta_max 30.33
_diffrn_reflns_theta_min 3.30
_exptl_absorpt_coefficient_mu 70.824
_exptl_crystal_density_diffrn 6.890
_exptl_crystal_density_method 'not measured'
_exptl_crystal_F_000 2327
_refine_ls_extinction_coef ?
_refine_ls_extinction_method none
_refine_ls_goodness_of_fit_ref 0.942
_refine_ls_hydrogen_treatment mixed
_refine_ls_matrix_type full
_refine_ls_number_parameters 151
_refine_ls_number_reflns 4328
_refine_ls_number_restraints 2
_refine_ls_restrained_S_all 0.944
_refine_ls_R_factor_all 0.0819
_refine_ls_R_factor_gt 0.0391
_refine_ls_shift/su_max 0.004
_refine_ls_shift/su_mean 0.000
_refine_ls_structure_factor_coef Fsqd
_refine_ls_weighting_details 'calc w=1/[\s^2^(Fo^2^)+(0.0345P)^2^+0.0000P] where P=(Fo^2^+2Fc^2^)/3'
_refine_ls_weighting_scheme calc
_refine_ls_wR_factor_gt 0.0762
_refine_ls_wR_factor_ref 0.0874
_reflns_number_gt 2729
_reflns_number_total 4328
_reflns_threshold_expression >2sigma(I)
_cod_depositor_comments
;
The following automatic conversions were performed:
'_symmetry_cell_setting' value 'Monoclinic' changed to 'monoclinic'
according to '/home/saulius/struct/CIF-dictionaries/cif_core.dic'
dictionary named 'cif_core.dic' version 2.4.1 from 2010-06-29.

Automatic conversion script
Id: cif_fix_enum 1527 2010-12-29 10:47:43Z saulius 
;
_cod_original_sg_symbol_H-M P21/m
_cod_original_formula_sum 'Bi8.01 K1.0 Rb Se13'
_cod_database_code 4000281

loop_
_symmetry_equiv_pos_as_xyz
'x, y, z'
'-x, y+1/2, -z'
'-x, -y, -z'
'x, -y-1/2, z'

loop_
_atom_site_label
_atom_site_type_symbol
_atom_site_fract_x
_atom_site_fract_y
_atom_site_fract_z
_atom_site_U_iso_or_equiv
_atom_site_adp_type
_atom_site_occupancy
_atom_site_symmetry_multiplicity
_atom_site_calc_flag
_atom_site_refinement_flags
_atom_site_disorder_assembly
_atom_site_disorder_group
Rb2 Rb 0.47959(13) -0.7500 0.15630(12) 0.0406(6) Uani 1 2 d S . .
Bi1 Bi 0.91978(4) 0.7500 0.07902(4) 0.01849(16) Uani 1 2 d S . .
Bi2 Bi 1.17199(4) -0.2500 0.12375(4) 0.01780(16) Uani 1 2 d S . .
Bi3 Bi 0.67387(4) -0.2500 0.01976(4) 0.01697(16) Uani 1 2 d S . .
Bi4 Bi 0.89441(4) -0.2500 0.47599(4) 0.02258(17) Uani 1 2 d S . .
Bi5 Bi 0.69714(4) -0.7500 0.45215(4) 0.01860(16) Uani 1 2 d S . .
Bi6 Bi 1.01360(4) 0.2500 0.25240(4) 0.01967(17) Uani 1 2 d S . .
Bi7 Bi 0.49399(4) -1.2500 0.38960(4) 0.02139(17) Uani 1 2 d S . .
Se1 Se 0.98414(11) 0.2500 0.40466(10) 0.0204(4) Uani 1 2 d S . .
Se2 Se 1.04164(10) 0.2500 0.09196(9) 0.0154(4) Uani 1 2 d S . .
Se3 Se 0.80736(10) 0.2500 0.05800(11) 0.0223(4) Uani 1 2 d S . .
Se4 Se 0.39027(11) -1.2500 0.27796(10) 0.0232(4) Uani 1 2 d S . .
Se5 Se 0.81308(10) -0.7500 0.55648(9) 0.0204(4) Uani 1 2 d S . .
Se6 Se 0.77193(10) -0.2500 0.37274(9) 0.0198(4) Uani 1 2 d S . .
Se7 Se 0.89812(10) 0.7500 0.22504(9) 0.0181(4) Uani 1 2 d S . .
Se8 Se 1.13059(10) -0.2500 0.26587(9) 0.0182(4) Uani 1 2 d S . .
Se9 Se 0.63720(12) -0.2500 0.16509(10) 0.0251(5) Uani 1 2 d S . .
Se10 Se 0.42429(10) -0.2500 0.00923(10) 0.0198(4) Uani 1 2 d S . .
Se11 Se 0.57844(11) -0.7500 0.32479(10) 0.0223(4) Uani 1 2 d S . .
Se12 Se 0.72490(10) -0.2500 -0.14746(10) 0.0208(4) Uani 1 2 d S . .
Se13 Se 0.60810(12) -1.2500 0.53441(10) 0.0250(5) Uani 1 2 d S . .
Bi9 Bi 0.7352(3) -0.7500 0.2025(3) 0.0251(13) Uiso 0.322(8) 2 d SP . .
K1 K 0.7555(5) -0.7500 0.2358(5) 0.0124(18) Uiso 0.540(11) 2 d SP . .
Bi91 Bi 0.7106(5) -0.7500 0.2201(4) 0.022(2) Uiso 0.162(8) 2 d SP . .
Bi8 Bi 0.6998(3) -0.2500 -0.3330(8) 0.0256(15) Uiso 0.31(3) 2 d SP . .
K3 K 0.7373(6) -0.2500 -0.3319(4) 0.0116(19) Uiso 0.502(11) 2 d SP . .
Bi81 Bi 0.7000(3) -0.2500 -0.3156(11) 0.021(2) Uiso 0.21(3) 2 d SP . .

loop_
_atom_site_aniso_label
_atom_site_aniso_U_11
_atom_site_aniso_U_22
_atom_site_aniso_U_33
_atom_site_aniso_U_23
_atom_site_aniso_U_13
_atom_site_aniso_U_12
Rb2 0.0446(13) 0.0406(15) 0.0365(13) 0.000 0.0067(10) 0.000
Bi1 0.0191(3) 0.0187(4) 0.0177(4) 0.000 0.0014(3) 0.000
Bi2 0.0182(3) 0.0177(4) 0.0176(3) 0.000 0.0021(3) 0.000
Bi3 0.0148(3) 0.0149(4) 0.0212(4) 0.000 0.0005(3) 0.000
Bi4 0.0202(4) 0.0202(4) 0.0274(4) 0.000 0.0019(3) 0.000
Bi5 0.0182(3) 0.0180(4) 0.0197(4) 0.000 0.0023(3) 0.000
Bi6 0.0217(4) 0.0183(4) 0.0191(4) 0.000 0.0019(3) 0.000
Bi7 0.0206(4) 0.0224(4) 0.0212(4) 0.000 0.0009(3) 0.000
Se1 0.0223(10) 0.0232(11) 0.0158(9) 0.000 0.0032(7) 0.000
Se2 0.0149(9) 0.0153(10) 0.0160(9) 0.000 0.0012(7) 0.000
Se3 0.0153(9) 0.0163(11) 0.0352(11) 0.000 -0.0063(8) 0.000
Se4 0.0245(10) 0.0248(12) 0.0205(10) 0.000 -0.0015(8) 0.000
Se5 0.0221(10) 0.0245(11) 0.0147(9) 0.000 -0.0010(7) 0.000
Se6 0.0198(10) 0.0232(11) 0.0164(9) 0.000 0.0024(7) 0.000
Se7 0.0177(9) 0.0196(11) 0.0171(9) 0.000 0.0033(7) 0.000
Se8 0.0196(9) 0.0193(11) 0.0157(9) 0.000 0.0008(7) 0.000
Se9 0.0314(11) 0.0228(12) 0.0212(10) 0.000 0.0044(8) 0.000
Se10 0.0178(9) 0.0130(10) 0.0285(10) 0.000 -0.0022(8) 0.000
Se11 0.0281(10) 0.0188(11) 0.0202(10) 0.000 0.0073(8) 0.000
Se12 0.0150(9) 0.0176(11) 0.0299(11) 0.000 0.0033(8) 0.000
Se13 0.0325(11) 0.0158(10) 0.0270(11) 0.000 0.0145(9) 0.000
